data_4503663
loop_
_publ_author_name
'Byrne, Peter'
'Turner, David R.'
'Lloyd, Gareth O.'
'Clarke, Nigel'
'Steed, Jonathan W.'

_publ_section_title
;
 Gradual Transition from NH&#x00B7;&#x00B7;&#x00B7;Pyridyl Hydrogen
 Bonding to the NH&#x00B7;&#x00B7;&#x00B7;O Tape Synthon in Pyridyl Ureas
;
_journal_issue 9
_journal_name_full 'Crystal Growth &amp; Design'
_journal_page_first 3335
_journal_paper_doi 10.1021/cg800247f
_journal_volume 8
_journal_year 2008
_chemical_formula_sum 'C13 H13 N3 O'
_chemical_formula_weight 227.26
_chemical_name_common OrthoTUP
_chemical_name_systematic
;
 oTUP
;
_space_group_IT_number 14
_symmetry_cell_setting monoclinic
_symmetry_space_group_name_Hall '-P 2yn'
_symmetry_space_group_name_H-M 'P 1 21/n 1'
_atom_sites_solution_hydrogens geom
_atom_sites_solution_primary direct
_atom_sites_solution_secondary difmap
_audit_creation_method SHELXL-97
_cell_angle_alpha 90.00
_cell_angle_beta 103.58(3)
_cell_angle_gamma 90.00
_cell_formula_units_Z 4
_cell_length_a 11.646(2)
_cell_length_b 5.6149(11)
_cell_length_c 18.685(4)
_cell_measurement_temperature 120(2)
_cell_volume 1187.7(4)
_computing_cell_refinement 'DENZO-SMN (Otwinowski & Minor, 1997)'
_computing_data_collection 'Collect (Hooft, 1999)'
_computing_data_reduction 'DENZO-SMN (Otwinowski & Minor, 1997)'
_computing_molecular_graphics 'X-Seed (Barbour, 1999)'
_computing_publication_material 'CIFTAB (Sheldrick, 1997)'
_computing_structure_refinement 'SHELXL-97 (Sheldrick, 1997)'
_computing_structure_solution 'SHELXS-97 (Sheldrick, 1990)'
_diffrn_ambient_temperature 120(2)
_diffrn_detector_area_resol_mean 0.71
_diffrn_measured_fraction_theta_full 0.335
_diffrn_measured_fraction_theta_max 0.335
_diffrn_measurement_device_type 'Nonius KappaCCD'
_diffrn_radiation_monochromator graphite
_diffrn_radiation_source 'fine-focus sealed tube'
_diffrn_radiation_type MoK\a
_diffrn_radiation_wavelength 0.71073
_diffrn_reflns_av_R_equivalents 0.1249
_diffrn_reflns_av_sigmaI/netI 0.2376
_diffrn_reflns_limit_h_max 13
_diffrn_reflns_limit_h_min -13
_diffrn_reflns_limit_k_max 5
_diffrn_reflns_limit_k_min -6
_diffrn_reflns_limit_l_max 23
_diffrn_reflns_limit_l_min -22
_diffrn_reflns_number 1107
_diffrn_reflns_theta_full 27.47
_diffrn_reflns_theta_max 27.47
_diffrn_reflns_theta_min 3.42
_diffrn_standards_decay_% 0.0
_exptl_absorpt_coefficient_mu 0.084
_exptl_absorpt_correction_type multi-scan
_exptl_crystal_colour colourless
_exptl_crystal_density_diffrn 1.271
_exptl_crystal_density_method 'not measured'
_exptl_crystal_description needle
_exptl_crystal_F_000 480
_exptl_crystal_size_max 0.5
_exptl_crystal_size_mid 0.2
_exptl_crystal_size_min 0.1
_refine_diff_density_max 0.305
_refine_diff_density_min -0.276
_refine_diff_density_rms 0.074
_refine_ls_extinction_coef 0.001(5)
_refine_ls_extinction_expression Fc^*^=kFc[1+0.001xFc^2^\l^3^/sin(2\q)]^-1/4^
_refine_ls_extinction_method SHELXL
_refine_ls_goodness_of_fit_ref 0.922
_refine_ls_hydrogen_treatment mixed
_refine_ls_matrix_type full
_refine_ls_number_parameters 156
_refine_ls_number_reflns 914
_refine_ls_number_restraints 30
_refine_ls_restrained_S_all 0.917
_refine_ls_R_factor_all 0.2525
_refine_ls_R_factor_gt 0.0961
_refine_ls_shift/su_max 0.000
_refine_ls_shift/su_mean 0.000
_refine_ls_structure_factor_coef Fsqd
_refine_ls_weighting_details 'calc w=1/[\s^2^(Fo^2^)+(0.1678P)^2^+0.0000P] where P=(Fo^2^+2Fc^2^)/3'
_refine_ls_weighting_scheme calc
_refine_ls_wR_factor_gt 0.2285
_refine_ls_wR_factor_ref 0.3263
_reflns_number_gt 311
_reflns_number_total 914
_reflns_threshold_expression >2sigma(I)
_cod_data_source_file cg800247f_si_001.cif
_cod_data_source_block C:\Dave\Arms\OrthoTUP\DT2UREA.CIF
_cod_original_sg_symbol_H-M P21/n
_cod_database_code 4503663

loop_
_symmetry_equiv_pos_as_xyz
'x, y, z'
'-x+1/2, y+1/2, -z+1/2'
'-x, -y, -z'
'x-1/2, -y-1/2, z-1/2'

loop_
_atom_site_label
_atom_site_type_symbol
_atom_site_fract_x
_atom_site_fract_y
_atom_site_fract_z
_atom_site_U_iso_or_equiv
_atom_site_adp_type
_atom_site_occupancy
_atom_site_symmetry_multiplicity
_atom_site_calc_flag
_atom_site_refinement_flags
N3 N 0.4006(8) 0.927(2) 0.1016(6) 0.026(3) Uani 1 1 d U
H3N H 0.3672 1.0465 0.0739 0.031 Uiso 1 1 calc R
C11 C 0.4515(11) 0.808(3) 0.3033(7) 0.036(5) Uani 1 1 d .
H11 H 0.4818 0.6875 0.3384 0.043 Uiso 1 1 calc R
C10 C 0.4039(11) 1.005(3) 0.3257(7) 0.026(4) Uani 1 1 d U
C13 C 0.3989(10) 1.030(3) 0.4071(7) 0.054(6) Uani 1 1 d .
H13B H 0.3397 0.9205 0.4178 0.080 Uiso 1 1 calc R
H13C H 0.3774 1.1943 0.4164 0.080 Uiso 1 1 calc R
H13A H 0.4764 0.9927 0.4388 0.080 Uiso 1 1 calc R
C7 C 0.4093(11) 0.947(3) 0.1778(7) 0.029(4) Uani 1 1 d .
C12 C 0.4578(9) 0.774(3) 0.2292(7) 0.037(5) Uani 1 1 d .
H12 H 0.4943 0.6361 0.2150 0.045 Uiso 1 1 calc R
N2 N 0.4043(8) 0.766(2) -0.0117(6) 0.034(4) Uani 1 1 d .
H2N H 0.4379 0.6609 -0.0350 0.040 Uiso 1 1 calc R
N1 N 0.2897(9) 1.110(2) -0.0293(6) 0.035(4) Uani 1 1 d .
O1 O 0.4954(8) 0.569(2) 0.0930(5) 0.044(4) Uani 1 1 d .
C3 C 0.2391(11) 1.034(3) -0.1822(7) 0.032(4) Uani 1 1 d .
H3 H 0.2187 1.0014 -0.2335 0.038 Uiso 1 1 calc R
C8 C 0.3634(10) 1.150(3) 0.2006(7) 0.029(4) Uani 1 1 d .
H8 H 0.3334 1.2728 0.1664 0.035 Uiso 1 1 calc R
C5 C 0.3297(11) 0.920(3) -0.0584(7) 0.027(4) Uani 1 1 d U
C2 C 0.1925(11) 1.235(3) -0.1527(7) 0.043(4) Uani 1 1 d U
H2 H 0.1459 1.3499 -0.1839 0.052 Uiso 1 1 calc R
C9 C 0.3610(10) 1.176(3) 0.2762(7) 0.036(4) Uani 1 1 d U
H9 H 0.3284 1.3159 0.2919 0.043 Uiso 1 1 calc R
C6 C 0.4384(13) 0.742(4) 0.0664(9) 0.041(5) Uani 1 1 d .
C4 C 0.3152(11) 0.887(3) -0.1337(7) 0.037(5) Uani 1 1 d .
H4 H 0.3573 0.7651 -0.1517 0.044 Uiso 1 1 calc R
C1 C 0.2178(10) 1.258(3) -0.0760(8) 0.053(6) Uani 1 1 d .
H1 H 0.1819 1.3847 -0.0558 0.064 Uiso 1 1 calc R

loop_
_atom_site_aniso_label
_atom_site_aniso_U_11
_atom_site_aniso_U_22
_atom_site_aniso_U_33
_atom_site_aniso_U_23
_atom_site_aniso_U_13
_atom_site_aniso_U_12
N3 0.033(5) 0.011(9) 0.035(6) 0.007(6) 0.010(5) 0.009(5)
C11 0.043(8) 0.044(16) 0.011(7) 0.015(8) -0.014(7) -0.007(8)
C10 0.036(6) 0.021(10) 0.019(6) -0.006(6) 0.001(6) -0.006(6)
C13 0.015(7) 0.101(18) 0.040(9) -0.004(9) -0.004(7) -0.025(8)
C7 0.022(7) 0.051(16) 0.012(7) 0.005(8) 0.004(6) -0.005(7)
C12 0.037(8) 0.049(17) 0.030(9) -0.012(9) 0.014(8) 0.009(8)
N2 0.052(7) 0.020(12) 0.026(7) 0.004(6) 0.005(6) 0.012(7)
N1 0.043(7) 0.021(14) 0.039(8) -0.014(7) 0.008(6) 0.002(7)
O1 0.054(7) 0.044(12) 0.033(7) 0.007(6) 0.008(6) 0.023(6)
C3 0.045(8) 0.027(15) 0.019(8) -0.006(8) -0.004(7) 0.009(8)
C8 0.026(7) 0.047(15) 0.010(7) -0.003(6) -0.005(6) 0.018(7)
C5 0.034(7) 0.025(9) 0.021(6) -0.010(6) 0.006(6) 0.015(6)
C2 0.032(7) 0.058(10) 0.032(7) 0.007(7) -0.007(6) 0.012(7)
C9 0.050(7) 0.029(10) 0.031(7) -0.004(7) 0.015(6) 0.009(6)
C6 0.036(9) 0.05(2) 0.038(10) -0.012(10) 0.007(8) -0.012(9)
C4 0.051(9) 0.036(16) 0.021(8) 0.000(7) 0.004(8) 0.015(8)
C1 0.028(8) 0.08(2) 0.055(12) -0.001(12) 0.010(9) 0.028(9)

loop_
_atom_type_symbol
_atom_type_description
_atom_type_scat_dispersion_real
_atom_type_scat_dispersion_imag
_atom_type_scat_source
C C 0.0033 0.0016 'International Tables Vol C Tables 4.2.6.8 and 6.1.1.4'
H H 0.0000 0.0000 'International Tables Vol C Tables 4.2.6.8 and 6.1.1.4'
N N 0.0061 0.0033 'International Tables Vol C Tables 4.2.6.8 and 6.1.1.4'
O O 0.0106 0.0060 'International Tables Vol C Tables 4.2.6.8 and 6.1.1.4'

loop_
_geom_angle_atom_site_label_1
_geom_angle_atom_site_label_2
_geom_angle_atom_site_label_3
_geom_angle
C6 N3 C7 126.6(13)
C10 C11 C12 122.3(15)
C9 C10 C11 119.0(14)
C9 C10 C13 121.1(15)
C11 C10 C13 119.8(14)
C8 C7 C12 119.5(13)
C8 C7 N3 116.2(13)
C12 C7 N3 124.3(15)
C7 C12 C11 118.3(15)
C5 N2 C6 133.7(13)
C5 N1 C1 116.9(13)
C4 C3 C2 117.7(13)
C7 C8 C9 119.5(14)
N1 C5 N2 118.1(12)
N1 C5 C4 123.3(14)
N2 C5 C4 117.8(13)
C1 C2 C3 117.5(14)
C10 C9 C8 121.2(16)
O1 C6 N3 128.4(16)
O1 C6 N2 119.4(16)
N3 C6 N2 112.2(15)
C3 C4 C5 119.5(14)
N1 C1 C2 124.0(15)

loop_
_geom_bond_atom_site_label_1
_geom_bond_atom_site_label_2
_geom_bond_distance
N3 C6 1.358(18)
N3 C7 1.408(14)
C11 C10 1.35(2)
C11 C12 1.416(14)
C10 C9 1.344(17)
C10 C13 1.542(16)
C7 C8 1.368(17)
C7 C12 1.390(17)
N2 C5 1.381(15)
N2 C6 1.425(16)
N1 C5 1.332(16)
N1 C1 1.343(17)
O1 C6 1.214(18)
C3 C4 1.381(17)
C3 C2 1.418(18)
C8 C9 1.427(14)
C5 C4 1.389(15)
C2 C1 1.400(16)

loop_
_geom_hbond_atom_site_label_D
_geom_hbond_atom_site_label_H
_geom_hbond_atom_site_label_A
_geom_hbond_distance_DH
_geom_hbond_distance_HA
_geom_hbond_distance_DA
_geom_hbond_angle_DHA
_geom_hbond_site_symmetry_A
N3 H3N N1 0.88 1.96 2.688(15) 139.0 .
N2 H2N O1 0.88 1.96 2.837(15) 176.2 3_665

loop_
_cod_related_entry_id
_cod_related_entry_database
_cod_related_entry_code
1 ChemSpider 691477
